data_7060633
loop_
_publ_author_name
'Braun, Vanessa'
'Wurzenberger, Maximilian H. H.'
'Weippert, Valentin'
'Stierstorfer, J\"org'

_publ_section_title
;
 Tailoring the properties of 3d transition metal complexes with different
 N-cycloalkyl-substituted tetrazoles
;
_journal_issue 25
_journal_name_full 'New Journal of Chemistry'
_journal_page_first 11042
_journal_page_last 11050
_journal_paper_doi 10.1039/D1NJ01675J
_journal_volume 45
_journal_year 2021
_chemical_formula_moiety 'C24 H44 N16 O2 Zn, 2(Cl O4)'
_chemical_formula_sum 'C24 H44 Cl2 N16 O10 Zn'
_chemical_formula_weight 853.02
_chemical_name_common 'diaqua tetrakis(1-cyclopentyl-5H-tetrazole) zinc(II) diperchlorate'
_chemical_name_systematic 'diaqua tetrakis(1-cyclopentyl-5H-tetrazole) zinc(II) diperchlorate'
_space_group_IT_number 2
_space_group_name_Hall '-P 1'
_space_group_name_H-M_alt 'P -1'
_symmetry_cell_setting triclinic
_symmetry_Int_Tables_number 2
_symmetry_space_group_name_Hall '-P 1'
_symmetry_space_group_name_H-M 'P -1'
_atom_sites_solution_hydrogens mixed
_atom_sites_solution_primary difmap
_audit_creation_date 2020-10-02
_audit_creation_method SHELXL-2018/3
_audit_update_record
;
2021-02-04 deposited with the CCDC.	2021-04-28 downloaded from the CCDC.
;
_cell_angle_alpha 112.552(7)
_cell_angle_beta 90.350(6)
_cell_angle_gamma 96.674(6)
_cell_formula_units_Z 2
_cell_length_a 10.9914(8)
_cell_length_b 11.9384(9)
_cell_length_c 14.9946(11)
_cell_measurement_reflns_used 3597
_cell_measurement_temperature 101(2)
_cell_measurement_theta_max 30.8320
_cell_measurement_theta_min 2.4490
_cell_volume 1802.1(3)
_computing_cell_refinement 'CrysAlisPro 1.171.40.82a (Rigaku OD, 2020)'
_computing_data_collection 'CrysAlisPro 1.171.40.82a (Rigaku OD, 2020)'
_computing_data_reduction 'CrysAlisPro 1.171.40.82a (Rigaku OD, 2020)'
_computing_molecular_graphics 'Diamond 2.1c, Crystal Impact GbR'
_computing_publication_material 'Encifer 1.5.1, CCDC 2014'
_computing_structure_refinement 'SHELXL-2018/3 (Sheldrick, 2018)'
_computing_structure_solution SIR-92
_diffrn_ambient_temperature 101(2)
_diffrn_detector 'CCD plate'
_diffrn_detector_area_resol_mean 15.9809
_diffrn_detector_type Sapphire3
_diffrn_measured_fraction_theta_full 1.000
_diffrn_measured_fraction_theta_max 1.000
_diffrn_measurement_details
;
List of Runs (angles in degrees, time in seconds):

  # Type    Start    End  Width  t~exp~   \w     \q     \k     \f   Frames
#--------------------------------------------------------------------------
  1  \w    -69.00 -39.00   1.00   22.00    --  -23.68-178.00 -60.00   30
  2  \w    -31.00  -4.00   1.00   22.00    --   24.78 131.00  43.38   27
  3  \w    -39.00  -3.00   1.00   22.00    --   24.78 -77.00-150.00   36
  4  \w     53.00  94.00   1.00   22.00    --   24.78 178.00 150.00   41
  5  \w    -20.00  64.00   1.00   22.00    --   24.78 -99.00 150.00   84
  6  \w    -29.00  -3.00   1.00   22.00    --   24.78 126.00 -69.56   26
  7  \w    -43.00  37.00   1.00   22.00    --   24.78 -37.00-120.00   80
  8  \w     20.00  52.00   1.00   22.00    --   24.78 -77.00-150.00   32
  9  \w    -20.00  12.00   1.00   22.00    --   24.78 -57.00-150.00   32
 10  \w      9.00  92.00   1.00   22.00    --   24.78  57.00   0.00   83
;
_diffrn_measurement_device 'four-circle diffractometer'
_diffrn_measurement_device_type 'Xcalibur, Sapphire3'
_diffrn_measurement_method '\w scans'
_diffrn_orient_matrix_UB_11 0.0034480000
_diffrn_orient_matrix_UB_12 0.0416216000
_diffrn_orient_matrix_UB_13 0.0489808000
_diffrn_orient_matrix_UB_21 -0.0649300000
_diffrn_orient_matrix_UB_22 -0.0080727000
_diffrn_orient_matrix_UB_23 0.0003613000
_diffrn_orient_matrix_UB_31 0.0025606000
_diffrn_orient_matrix_UB_32 -0.0490976000
_diffrn_orient_matrix_UB_33 0.0152421000
_diffrn_radiation_monochromator graphite
_diffrn_radiation_probe x-ray
_diffrn_radiation_type MoK\a
_diffrn_radiation_wavelength 0.71073
_diffrn_reflns_av_R_equivalents 0.0521
_diffrn_reflns_av_sigmaI/netI 0.0938
_diffrn_reflns_av_unetI/netI 0.0755
_diffrn_reflns_Laue_measured_fraction_full 1.000
_diffrn_reflns_Laue_measured_fraction_max 1.000
_diffrn_reflns_limit_h_max 13
_diffrn_reflns_limit_h_min -13
_diffrn_reflns_limit_k_max 14
_diffrn_reflns_limit_k_min -14
_diffrn_reflns_limit_l_max 18
_diffrn_reflns_limit_l_min -18
_diffrn_reflns_number 16058
_diffrn_reflns_point_group_measured_fraction_full 1.000
_diffrn_reflns_point_group_measured_fraction_max 1.000
_diffrn_reflns_theta_full 25.242
_diffrn_reflns_theta_max 26.372
_diffrn_reflns_theta_min 1.862
_diffrn_source 'fine-focus sealed X-ray tube'
_exptl_absorpt_coefficient_mu 0.905
_exptl_absorpt_correction_T_max 1.00000
_exptl_absorpt_correction_T_min 0.84770
_exptl_absorpt_correction_type multi-scan
_exptl_absorpt_process_details
;
CrysAlisPro 1.171.40.82a (Rigaku Oxford Diffraction, 2020)
Empirical absorption correction using spherical harmonics,
implemented in SCALE3 ABSPACK scaling algorithm.
;
_exptl_crystal_colour colorless
_exptl_crystal_density_diffrn 1.572
_exptl_crystal_description block
_exptl_crystal_F_000 888
_exptl_crystal_size_max 0.350
_exptl_crystal_size_mid 0.300
_exptl_crystal_size_min 0.120
_refine_diff_density_max 1.700
_refine_diff_density_min -1.025
_refine_diff_density_rms 0.121
_refine_ls_extinction_method none
_refine_ls_goodness_of_fit_ref 1.038
_refine_ls_hydrogen_treatment mixed
_refine_ls_matrix_type full
_refine_ls_number_parameters 493
_refine_ls_number_reflns 7369
_refine_ls_number_restraints 0
_refine_ls_restrained_S_all 1.038
_refine_ls_R_factor_all 0.0924
_refine_ls_R_factor_gt 0.0665
_refine_ls_shift/su_max 0.000
_refine_ls_shift/su_mean 0.000
_refine_ls_structure_factor_coef Fsqd
_refine_ls_weighting_details 'w=1/[\s^2^(Fo^2^)+(0.0960P)^2^+3.5349P] where P=(Fo^2^+2Fc^2^)/3'
_refine_ls_weighting_scheme calc
_refine_ls_wR_factor_gt 0.1702
_refine_ls_wR_factor_ref 0.1950
_reflns_Friedel_coverage 0.000
_reflns_number_gt 5411
_reflns_number_total 7369
_reflns_threshold_expression 'I > 2\s(I)'
_cod_data_source_file d1nj01675j2.cif
_cod_data_source_block px
_cod_depositor_comments 'Adding full bibliography for 7060620--7060640.cif.'
_cod_original_cell_volume 1802.1(2)
_cod_database_code 7060633
_shelx_space_group_comment
;
The symmetry employed for this shelxl refinement is uniquely defined
by the following loop, which should always be used as a source of
symmetry information in preference to the above space-group names.
They are only intended as comments.
;
_shelx_estimated_absorpt_t_min 0.742
_shelx_estimated_absorpt_t_max 0.899

loop_
_space_group_symop_operation_xyz
'x, y, z'
'-x, -y, -z'

loop_
_atom_site_label
_atom_site_type_symbol
_atom_site_fract_x
_atom_site_fract_y
_atom_site_fract_z
_atom_site_U_iso_or_equiv
_atom_site_adp_type
_atom_site_occupancy
_atom_site_site_symmetry_order
_atom_site_calc_flag
_atom_site_refinement_flags_posn
_atom_site_refinement_flags_adp
_atom_site_refinement_flags_occupancy
_atom_site_disorder_assembly
_atom_site_disorder_group
Zn1 Zn 0.500000 1.000000 0.500000 0.01741(19) Uani 1 2 d S . P . .
O1 O 0.6029(3) 0.8608(3) 0.4969(3) 0.0241(7) Uani 1 1 d . . . . .
N1 N 0.1746(3) 0.9138(3) 0.6324(3) 0.0194(8) Uani 1 1 d . . . . .
N2 N 0.2027(4) 0.7991(3) 0.5869(3) 0.0244(8) Uani 1 1 d . . . . .
N3 N 0.3041(3) 0.8089(3) 0.5452(3) 0.0222(8) Uani 1 1 d . . . . .
N4 N 0.3425(3) 0.9279(3) 0.5610(3) 0.0188(7) Uani 1 1 d . . . . .
N5 N 0.3645(3) 0.8306(3) 0.2055(3) 0.0236(8) Uani 1 1 d . . . . .
N6 N 0.2891(4) 0.7721(4) 0.2493(3) 0.0322(10) Uani 1 1 d . . . . .
N7 N 0.3287(4) 0.8136(4) 0.3389(3) 0.0281(9) Uani 1 1 d . . . . .
N8 N 0.4283(3) 0.9002(3) 0.3552(3) 0.0208(8) Uani 1 1 d . . . . .
C1 C 0.2603(4) 0.9907(4) 0.6156(3) 0.0212(9) Uani 1 1 d . . . . .
H1A H 0.262063 1.076954 0.639118 0.025 Uiso 1 1 calc R U . . .
C2 C 0.0644(4) 0.9346(4) 0.6894(3) 0.0252(10) Uani 1 1 d . . . . .
H2A H 0.061020 0.887955 0.732485 0.030 Uiso 1 1 calc R U . . .
C3 C 0.0629(5) 1.0706(4) 0.7496(4) 0.0316(11) Uani 1 1 d . . . . .
H3A H 0.019472 1.082454 0.809589 0.038 Uiso 1 1 calc R U . . .
H3B H 0.147587 1.113459 0.767312 0.038 Uiso 1 1 calc R U . . .
C4 C -0.0046(5) 1.1184(5) 0.6851(5) 0.0449(15) Uani 1 1 d . . . . .
H4A H 0.047212 1.127884 0.634017 0.054 Uiso 1 1 calc R U . A 1
H4B H -0.035193 1.196889 0.722836 0.054 Uiso 1 1 calc R U . A 1
C6 C -0.0528(5) 0.8972(5) 0.6232(4) 0.0363(12) Uani 1 1 d . . . . .
H6A H -0.031719 0.862032 0.554724 0.044 Uiso 1 1 calc R U . B 1
H6B H -0.107715 0.834407 0.636663 0.044 Uiso 1 1 calc R U . B 1
C7 C 0.4481(4) 0.9071(4) 0.2704(3) 0.0235(9) Uani 1 1 d . . . . .
H7 H 0.512284 0.959024 0.258174 0.028 Uiso 1 1 calc R U . . .
C8 C 0.3461(5) 0.8022(5) 0.0996(3) 0.0321(11) Uani 1 1 d . . . . .
H8 H 0.391457 0.868218 0.082538 0.039 Uiso 1 1 calc R U . . .
C9 C 0.2127(6) 0.7829(6) 0.0685(4) 0.0449(14) Uani 1 1 d . . . . .
H9A H 0.199860 0.813842 0.017103 0.054 Uiso 1 1 calc R U . . .
H9B H 0.163484 0.824822 0.123808 0.054 Uiso 1 1 calc R U . . .
C10 C 0.1779(13) 0.6448(11) 0.0307(8) 0.130(6) Uani 1 1 d . . . . .
H10A H 0.112689 0.624542 0.069280 0.156 Uiso 1 1 calc R U . . .
H10B H 0.145792 0.613967 -0.037440 0.156 Uiso 1 1 calc R U . . .
C11 C 0.279(2) 0.5895(8) 0.0366(7) 0.147(8) Uani 1 1 d . . . . .
H11A H 0.279972 0.512293 -0.020526 0.176 Uiso 1 1 calc R U . . .
H11B H 0.279651 0.571316 0.095689 0.176 Uiso 1 1 calc R U . . .
C12 C 0.3862(9) 0.6790(10) 0.0399(5) 0.096(4) Uani 1 1 d . . . . .
H12A H 0.405332 0.673538 -0.025927 0.115 Uiso 1 1 calc R U . . .
H12B H 0.459442 0.665156 0.071127 0.115 Uiso 1 1 calc R U . . .
Zn2 Zn 0.500000 0.500000 0.500000 0.01881(19) Uani 1 2 d S . P . .
O2 O 0.4329(3) 0.6141(3) 0.4374(3) 0.0222(7) Uani 1 1 d . . . . .
N9 N 0.3551(3) 0.2380(3) 0.2194(3) 0.0223(8) Uani 1 1 d . . . . .
N10 N 0.3491(4) 0.1633(3) 0.2677(3) 0.0257(8) Uani 1 1 d . . . . .
N11 N 0.3992(4) 0.2270(3) 0.3532(3) 0.0222(8) Uani 1 1 d . . . . .
N12 N 0.4376(3) 0.3437(3) 0.3628(3) 0.0210(8) Uani 1 1 d . . . . .
N13 N 0.8356(4) 0.4869(3) 0.3631(3) 0.0268(9) Uani 1 1 d . . . . .
N14 N 0.8583(4) 0.5996(3) 0.4357(3) 0.0286(9) Uani 1 1 d . . . . .
N15 N 0.7603(4) 0.6175(3) 0.4831(3) 0.0261(9) Uani 1 1 d . . . . .
N16 N 0.6731(3) 0.5171(3) 0.4433(3) 0.0213(8) Uani 1 1 d . . . . .
C13 C 0.4105(4) 0.3472(4) 0.2781(3) 0.0231(9) Uani 1 1 d . . . . .
H13 H 0.427642 0.416529 0.261673 0.028 Uiso 1 1 calc R U . . .
C14 C 0.3065(5) 0.1937(5) 0.1175(4) 0.0337(12) Uani 1 1 d . . . . .
H14 H 0.361147 0.133416 0.078772 0.040 Uiso 1 1 calc R U . C 1
C15 C 0.1791(5) 0.1227(5) 0.1023(4) 0.0377(12) Uani 1 1 d . . . . .
H15A H 0.183610 0.033597 0.075000 0.045 Uiso 1 1 calc R U . . .
H15B H 0.138271 0.144205 0.164250 0.045 Uiso 1 1 calc R U . . .
C16 C 0.1097(6) 0.1584(8) 0.0326(6) 0.065(2) Uani 1 1 d . . . . .
H16A H 0.084052 0.085722 -0.027227 0.078 Uiso 1 1 calc R U . . .
H16B H 0.035371 0.193552 0.061981 0.078 Uiso 1 1 calc R U . . .
C17 C 0.1913(8) 0.2491(8) 0.0102(7) 0.084(3) Uani 1 1 d . . . . .
H17A H 0.149379 0.321834 0.020534 0.100 Uiso 1 1 calc R U . D 1
H17B H 0.211476 0.214072 -0.058555 0.100 Uiso 1 1 calc R U . D 1
C19 C 0.7232(4) 0.4386(4) 0.3698(3) 0.0242(10) Uani 1 1 d . . . . .
H19 H 0.684770 0.360071 0.328246 0.029 Uiso 1 1 calc R U . . .
C20 C 0.9243(5) 0.4343(5) 0.2878(4) 0.0400(13) Uani 1 1 d . . . . .
H20 H 0.881508 0.363792 0.231503 0.048 Uiso 1 1 calc R U . . .
C21 C 1.0253(6) 0.3936(5) 0.3312(5) 0.0453(15) Uani 1 1 d . . . . .
H21A H 0.993233 0.359681 0.378410 0.054 Uiso 1 1 calc R U . . .
H21B H 1.065286 0.330671 0.280395 0.054 Uiso 1 1 calc R U . . .
C22 C 1.1116(5) 0.5048(5) 0.3791(4) 0.0409(13) Uani 1 1 d . . . . .
H22A H 1.195578 0.483753 0.382399 0.049 Uiso 1 1 calc R U . . .
H22B H 1.087808 0.549807 0.445766 0.049 Uiso 1 1 calc R U . . .
C23 C 1.1071(5) 0.5838(5) 0.3186(4) 0.0364(12) Uani 1 1 d . . . . .
H23A H 1.104928 0.670544 0.361377 0.044 Uiso 1 1 calc R U . . .
H23B H 1.180206 0.578409 0.279670 0.044 Uiso 1 1 calc R U . . .
C24 C 0.9908(5) 0.5339(5) 0.2529(4) 0.0380(12) Uani 1 1 d . . . . .
H24A H 1.010688 0.496496 0.184208 0.046 Uiso 1 1 calc R U . . .
H24B H 0.939064 0.599231 0.260821 0.046 Uiso 1 1 calc R U . . .
Cl2 Cl 0.63194(11) 0.63298(10) 0.23744(8) 0.0263(3) Uani 1 1 d . . . . .
O7 O 0.5032(3) 0.6161(3) 0.2568(3) 0.0369(8) Uani 1 1 d . . . . .
O8 O 0.6766(4) 0.5166(3) 0.2014(3) 0.0479(11) Uani 1 1 d . . . . .
O9 O 0.6456(4) 0.6887(4) 0.1698(3) 0.0500(11) Uani 1 1 d . . . . .
O10 O 0.7006(3) 0.7115(3) 0.3279(3) 0.0355(8) Uani 1 1 d . . . . .
Cl1 Cl 0.67163(11) 0.10205(10) 0.14848(8) 0.0290(3) Uani 1 1 d . . . . .
O3 O 0.7980(4) 0.1437(4) 0.1469(3) 0.0489(10) Uani 1 1 d . . . . .
C5A C -0.1157(9) 1.0066(8) 0.6410(7) 0.032(2) Uiso 0.542(9) 1 d . . P E 1
H5A1 H -0.180085 1.012843 0.687968 0.038 Uiso 0.542(9) 1 calc R U P E 1
H5A2 H -0.153017 1.005027 0.580244 0.038 Uiso 0.542(9) 1 calc R U P E 1
C18A C 0.3138(13) 0.2885(11) 0.0773(9) 0.046(3) Uiso 0.542(9) 1 d . . P E 1
H18A H 0.387326 0.287197 0.039359 0.055 Uiso 0.542(9) 1 calc R U P E 1
H18B H 0.314706 0.370956 0.128862 0.055 Uiso 0.542(9) 1 calc R U P E 1
O4A O 0.6239(6) 0.1495(5) 0.2446(4) 0.0274(17) Uiso 0.542(9) 1 d . . P E 1
O5A O 0.6544(11) -0.0321(11) 0.1254(9) 0.081(3) Uiso 0.542(9) 1 d . . P E 1
O6A O 0.5969(12) 0.1239(13) 0.0826(10) 0.095(4) Uiso 0.542(9) 1 d . . P E 1
C5B C -0.0539(13) 1.0132(12) 0.5944(10) 0.047(3) Uiso 0.458(9) 1 d . . P E 2
H5B1 H -0.000824 1.007098 0.540096 0.056 Uiso 0.458(9) 1 calc R U P E 2
H5B2 H -0.138218 1.021258 0.576172 0.056 Uiso 0.458(9) 1 calc R U P E 2
C18B C 0.2697(10) 0.3105(9) 0.0959(7) 0.019(2) Uiso 0.458(9) 1 d . . P E 2
H18C H 0.225544 0.364715 0.149546 0.023 Uiso 0.458(9) 1 calc R U P E 2
H18D H 0.342789 0.358664 0.084114 0.023 Uiso 0.458(9) 1 calc R U P E 2
O4B O 0.6155(13) 0.2007(13) 0.2048(10) 0.089(4) Uiso 0.458(9) 1 d . . P E 2
O5B O 0.6747(10) 0.0050(10) 0.1827(9) 0.060(3) Uiso 0.458(9) 1 d . . P E 2
O6B O 0.6186(9) 0.0517(9) 0.0526(7) 0.046(3) Uiso 0.458(9) 1 d . . P E 2
H2B H 0.390(5) 0.679(5) 0.478(4) 0.024(13) Uiso 1 1 d . . . . .
H2C H 0.455(5) 0.620(5) 0.395(4) 0.024(16) Uiso 1 1 d . . . . .
H1C H 0.594(6) 0.841(6) 0.549(5) 0.053(19) Uiso 1 1 d . . . . .
H1B H 0.620(5) 0.828(5) 0.457(4) 0.022(18) Uiso 1 1 d . . . . .

loop_
_atom_site_aniso_label
_atom_site_aniso_U_11
_atom_site_aniso_U_22
_atom_site_aniso_U_33
_atom_site_aniso_U_23
_atom_site_aniso_U_13
_atom_site_aniso_U_12
Zn1 0.0199(4) 0.0156(3) 0.0195(4) 0.0088(3) 0.0016(3) 0.0058(3)
O1 0.032(2) 0.0237(17) 0.0214(19) 0.0118(16) 0.0053(16) 0.0125(15)
N1 0.0187(19) 0.0178(17) 0.0251(19) 0.0104(15) 0.0024(15) 0.0084(14)
N2 0.028(2) 0.0176(18) 0.031(2) 0.0113(16) 0.0061(17) 0.0071(15)
N3 0.026(2) 0.0170(18) 0.027(2) 0.0111(15) 0.0032(16) 0.0070(15)
N4 0.0219(19) 0.0149(17) 0.0218(18) 0.0088(14) 0.0020(15) 0.0050(14)
N5 0.022(2) 0.030(2) 0.0229(19) 0.0152(17) 0.0023(16) 0.0026(16)
N6 0.033(2) 0.037(2) 0.025(2) 0.0145(19) -0.0018(18) -0.0068(18)
N7 0.027(2) 0.034(2) 0.024(2) 0.0134(18) -0.0033(17) -0.0049(17)
N8 0.0203(19) 0.0198(18) 0.026(2) 0.0125(16) 0.0016(15) 0.0054(14)
C1 0.023(2) 0.018(2) 0.026(2) 0.0108(18) 0.0014(18) 0.0052(17)
C2 0.023(2) 0.028(2) 0.033(3) 0.018(2) 0.011(2) 0.0104(19)
C3 0.029(3) 0.031(3) 0.028(3) 0.002(2) 0.007(2) 0.011(2)
C4 0.045(3) 0.027(3) 0.066(4) 0.017(3) 0.002(3) 0.022(2)
C6 0.024(3) 0.035(3) 0.048(3) 0.015(2) 0.002(2) 0.002(2)
C7 0.023(2) 0.022(2) 0.027(2) 0.0116(19) 0.0011(19) 0.0048(18)
C8 0.033(3) 0.044(3) 0.021(2) 0.015(2) 0.001(2) 0.003(2)
C9 0.043(3) 0.068(4) 0.029(3) 0.023(3) 0.002(2) 0.017(3)
C10 0.166(13) 0.115(10) 0.071(6) 0.028(7) -0.024(7) -0.101(9)
C11 0.37(2) 0.040(5) 0.034(4) 0.010(4) 0.023(9) 0.034(9)
C12 0.108(7) 0.163(9) 0.020(3) 0.012(4) 0.007(4) 0.111(7)
Zn2 0.0203(4) 0.0160(3) 0.0231(4) 0.0096(3) 0.0014(3) 0.0065(3)
O2 0.0272(18) 0.0214(17) 0.0248(18) 0.0137(15) 0.0057(15) 0.0125(13)
N9 0.024(2) 0.0201(18) 0.025(2) 0.0109(16) -0.0035(16) 0.0036(15)
N10 0.032(2) 0.0193(19) 0.030(2) 0.0134(17) -0.0010(17) 0.0063(16)
N11 0.030(2) 0.0153(17) 0.025(2) 0.0098(15) -0.0006(16) 0.0067(15)
N12 0.0216(19) 0.0180(18) 0.027(2) 0.0113(16) 0.0020(16) 0.0069(14)
N13 0.025(2) 0.0201(19) 0.033(2) 0.0082(17) 0.0022(17) 0.0035(16)
N14 0.026(2) 0.0196(19) 0.037(2) 0.0071(17) 0.0009(18) 0.0033(16)
N15 0.026(2) 0.0214(19) 0.032(2) 0.0098(17) 0.0028(17) 0.0064(16)
N16 0.022(2) 0.0178(18) 0.026(2) 0.0105(15) -0.0019(16) 0.0038(14)
C13 0.026(2) 0.019(2) 0.027(2) 0.0116(19) -0.0009(19) 0.0058(18)
C14 0.041(3) 0.035(3) 0.026(3) 0.016(2) -0.009(2) -0.004(2)
C15 0.034(3) 0.033(3) 0.043(3) 0.013(2) -0.013(2) -0.004(2)
C16 0.040(4) 0.109(6) 0.072(5) 0.063(5) -0.001(3) 0.008(4)
C17 0.082(6) 0.087(6) 0.113(7) 0.075(6) -0.017(5) 0.001(5)
C19 0.024(2) 0.021(2) 0.027(2) 0.0101(19) -0.0029(19) 0.0022(18)
C20 0.028(3) 0.031(3) 0.050(3) 0.003(2) 0.010(2) 0.004(2)
C21 0.051(4) 0.042(3) 0.057(4) 0.028(3) 0.022(3) 0.022(3)
C22 0.047(3) 0.043(3) 0.047(3) 0.028(3) 0.013(3) 0.022(3)
C23 0.035(3) 0.034(3) 0.048(3) 0.025(3) 0.001(2) 0.001(2)
C24 0.035(3) 0.042(3) 0.041(3) 0.019(3) -0.001(2) 0.010(2)
Cl2 0.0331(6) 0.0251(6) 0.0268(6) 0.0139(5) 0.0048(5) 0.0141(5)
O7 0.037(2) 0.041(2) 0.040(2) 0.0221(17) 0.0048(17) 0.0074(16)
O8 0.065(3) 0.033(2) 0.040(2) 0.0007(17) -0.001(2) 0.0331(19)
O9 0.047(2) 0.074(3) 0.058(3) 0.055(2) 0.011(2) 0.014(2)
O10 0.037(2) 0.0305(19) 0.034(2) 0.0048(15) 0.0011(16) 0.0099(15)
Cl1 0.0317(6) 0.0293(6) 0.0255(6) 0.0093(5) -0.0017(5) 0.0065(5)
O3 0.036(2) 0.066(3) 0.053(3) 0.032(2) -0.0011(19) 0.0046(19)

loop_
_atom_type_symbol
_atom_type_description
_atom_type_scat_dispersion_real
_atom_type_scat_dispersion_imag
_atom_type_scat_source
C C 0.0033 0.0016 'International Tables Vol C Tables 4.2.6.8 and 6.1.1.4'
Cl Cl 0.1484 0.1585 'International Tables Vol C Tables 4.2.6.8 and 6.1.1.4'
N N 0.0061 0.0033 'International Tables Vol C Tables 4.2.6.8 and 6.1.1.4'
O O 0.0106 0.0060 'International Tables Vol C Tables 4.2.6.8 and 6.1.1.4'
Zn Zn 0.2839 1.4301 'International Tables Vol C Tables 4.2.6.8 and 6.1.1.4'
H H 0.0000 0.0000 'International Tables Vol C Tables 4.2.6.8 and 6.1.1.4'

loop_
_geom_angle_atom_site_label_1
_geom_angle_atom_site_label_2
_geom_angle_atom_site_label_3
_geom_angle
_geom_angle_site_symmetry_1
_geom_angle_site_symmetry_3
_geom_angle_publ_flag
O1 Zn1 O1 180.0 . 2_676 ?
O1 Zn1 N8 92.55(15) . . ?
O1 Zn1 N8 87.45(15) 2_676 . ?
O1 Zn1 N8 87.45(15) . 2_676 ?
O1 Zn1 N8 92.55(15) 2_676 2_676 ?
N8 Zn1 N8 180.0 . 2_676 ?
O1 Zn1 N4 92.84(14) . . ?
O1 Zn1 N4 87.16(14) 2_676 . ?
N8 Zn1 N4 92.87(13) . . ?
N8 Zn1 N4 87.13(13) 2_676 . ?
O1 Zn1 N4 87.16(14) . 2_676 ?
O1 Zn1 N4 92.84(14) 2_676 2_676 ?
N8 Zn1 N4 87.13(13) . 2_676 ?
N8 Zn1 N4 92.87(13) 2_676 2_676 ?
N4 Zn1 N4 180.0 . 2_676 ?
Zn1 O1 H1C 113(4) . . ?
Zn1 O1 H1B 117(5) . . ?
H1C O1 H1B 127(7) . . ?
C1 N1 N2 108.3(3) . . ?
C1 N1 C2 131.8(4) . . ?
N2 N1 C2 119.9(3) . . ?
N3 N2 N1 106.4(3) . . ?
N2 N3 N4 110.8(3) . . ?
C1 N4 N3 105.3(3) . . ?
C1 N4 Zn1 127.0(3) . . ?
N3 N4 Zn1 127.6(3) . . ?
C7 N5 N6 108.5(4) . . ?
C7 N5 C8 130.7(4) . . ?
N6 N5 C8 120.7(4) . . ?
N7 N6 N5 106.6(4) . . ?
N6 N7 N8 110.3(3) . . ?
C7 N8 N7 105.4(4) . . ?
C7 N8 Zn1 135.7(3) . . ?
N7 N8 Zn1 118.5(3) . . ?
N4 C1 N1 109.2(4) . . ?
N4 C1 H1A 125.4 . . ?
N1 C1 H1A 125.4 . . ?
N1 C2 C3 111.1(4) . . ?
N1 C2 C6 111.1(4) . . ?
C3 C2 C6 104.3(4) . . ?
N1 C2 H2A 110.1 . . ?
C3 C2 H2A 110.1 . . ?
C6 C2 H2A 110.1 . . ?
C4 C3 C2 105.3(4) . . ?
C4 C3 H3A 110.7 . . ?
C2 C3 H3A 110.7 . . ?
C4 C3 H3B 110.7 . . ?
C2 C3 H3B 110.7 . . ?
H3A C3 H3B 108.8 . . ?
C5B C4 C3 109.2(6) . . ?
C3 C4 C5A 99.0(5) . . ?
C3 C4 H4A 112.0 . . ?
C5A C4 H4A 112.0 . . ?
C3 C4 H4B 112.0 . . ?
C5A C4 H4B 112.0 . . ?
H4A C4 H4B 109.6 . . ?
C5A C6 C2 109.1(5) . . ?
C2 C6 C5B 101.4(6) . . ?
C5A C6 H6A 109.9 . . ?
C2 C6 H6A 109.9 . . ?
C5A C6 H6B 109.9 . . ?
C2 C6 H6B 109.9 . . ?
H6A C6 H6B 108.3 . . ?
N5 C7 N8 109.2(4) . . ?
N5 C7 H7 125.4 . . ?
N8 C7 H7 125.4 . . ?
N5 C8 C9 111.8(4) . . ?
N5 C8 C12 110.7(5) . . ?
C9 C8 C12 102.1(5) . . ?
N5 C8 H8 110.6 . . ?
C9 C8 H8 110.6 . . ?
C12 C8 H8 110.6 . . ?
C8 C9 C10 104.3(7) . . ?
C8 C9 H9A 110.9 . . ?
C10 C9 H9A 110.9 . . ?
C8 C9 H9B 110.9 . . ?
C10 C9 H9B 110.9 . . ?
H9A C9 H9B 108.9 . . ?
C11 C10 C9 109.9(9) . . ?
C11 C10 H10A 109.7 . . ?
C9 C10 H10A 109.7 . . ?
C11 C10 H10B 109.7 . . ?
C9 C10 H10B 109.7 . . ?
H10A C10 H10B 108.2 . . ?
C10 C11 C12 105.2(7) . . ?
C10 C11 H11A 110.7 . . ?
C12 C11 H11A 110.7 . . ?
C10 C11 H11B 110.7 . . ?
C12 C11 H11B 110.7 . . ?
H11A C11 H11B 108.8 . . ?
C11 C12 C8 104.2(7) . . ?
C11 C12 H12A 110.9 . . ?
C8 C12 H12A 110.9 . . ?
C11 C12 H12B 110.9 . . ?
C8 C12 H12B 110.9 . . ?
H12A C12 H12B 108.9 . . ?
N16 Zn2 N16 180.0(2) . 2_666 ?
N16 Zn2 O2 91.10(13) . . ?
N16 Zn2 O2 88.90(13) 2_666 . ?
N16 Zn2 O2 88.90(13) . 2_666 ?
N16 Zn2 O2 91.10(13) 2_666 2_666 ?
O2 Zn2 O2 180.00(15) . 2_666 ?
N16 Zn2 N12 90.80(14) . 2_666 ?
N16 Zn2 N12 89.20(14) 2_666 2_666 ?
O2 Zn2 N12 92.83(13) . 2_666 ?
O2 Zn2 N12 87.17(13) 2_666 2_666 ?
N16 Zn2 N12 89.20(14) . . ?
N16 Zn2 N12 90.80(14) 2_666 . ?
O2 Zn2 N12 87.17(13) . . ?
O2 Zn2 N12 92.83(13) 2_666 . ?
N12 Zn2 N12 180.00(17) 2_666 . ?
Zn2 O2 H2B 117(3) . . ?
Zn2 O2 H2C 124(5) . . ?
H2B O2 H2C 116(5) . . ?
C13 N9 N10 108.1(4) . . ?
C13 N9 C14 130.7(4) . . ?
N10 N9 C14 121.1(4) . . ?
N11 N10 N9 106.8(3) . . ?
N10 N11 N12 110.6(3) . . ?
C13 N12 N11 105.4(4) . . ?
C13 N12 Zn2 127.7(3) . . ?
N11 N12 Zn2 126.1(3) . . ?
C19 N13 N14 108.4(4) . . ?
C19 N13 C20 128.0(4) . . ?
N14 N13 C20 123.6(4) . . ?
N15 N14 N13 106.8(4) . . ?
N14 N15 N16 109.8(4) . . ?
C19 N16 N15 106.1(4) . . ?
C19 N16 Zn2 130.0(3) . . ?
N15 N16 Zn2 123.8(3) . . ?
N12 C13 N9 109.1(4) . . ?
N12 C13 H13 125.5 . . ?
N9 C13 H13 125.5 . . ?
C18A C14 N9 114.2(6) . . ?
C18A C14 C15 112.2(7) . . ?
N9 C14 C15 112.2(4) . . ?
N9 C14 C18B 108.8(5) . . ?
C15 C14 C18B 97.8(5) . . ?
C18A C14 H14 105.8 . . ?
N9 C14 H14 105.8 . . ?
C15 C14 H14 105.8 . . ?
C16 C15 C14 106.0(5) . . ?
C16 C15 H15A 110.5 . . ?
C14 C15 H15A 110.5 . . ?
C16 C15 H15B 110.5 . . ?
C14 C15 H15B 110.5 . . ?
H15A C15 H15B 108.7 . . ?
C17 C16 C15 107.8(6) . . ?
C17 C16 H16A 110.1 . . ?
C15 C16 H16A 110.1 . . ?
C17 C16 H16B 110.1 . . ?
C15 C16 H16B 110.1 . . ?
H16A C16 H16B 108.5 . . ?
C18B C17 C16 103.9(7) . . ?
C16 C17 C18A 110.1(7) . . ?
C16 C17 H17A 109.6 . . ?
C18A C17 H17A 109.6 . . ?
C16 C17 H17B 109.6 . . ?
C18A C17 H17B 109.6 . . ?
H17A C17 H17B 108.2 . . ?
N16 C19 N13 109.0(4) . . ?
N16 C19 H19 125.5 . . ?
N13 C19 H19 125.5 . . ?
N13 C20 C21 109.2(5) . . ?
N13 C20 C24 111.7(4) . . ?
C21 C20 C24 104.9(4) . . ?
N13 C20 H20 110.3 . . ?
C21 C20 H20 110.3 . . ?
C24 C20 H20 110.3 . . ?
C22 C21 C20 104.6(4) . . ?
C22 C21 H21A 110.8 . . ?
C20 C21 H21A 110.8 . . ?
C22 C21 H21B 110.8 . . ?
C20 C21 H21B 110.8 . . ?
H21A C21 H21B 108.9 . . ?
C21 C22 C23 107.1(5) . . ?
C21 C22 H22A 110.3 . . ?
C23 C22 H22A 110.3 . . ?
C21 C22 H22B 110.3 . . ?
C23 C22 H22B 110.3 . . ?
H22A C22 H22B 108.6 . . ?
C24 C23 C22 106.6(4) . . ?
C24 C23 H23A 110.4 . . ?
C22 C23 H23A 110.4 . . ?
C24 C23 H23B 110.4 . . ?
C22 C23 H23B 110.4 . . ?
H23A C23 H23B 108.6 . . ?
C23 C24 C20 103.7(4) . . ?
C23 C24 H24A 111.0 . . ?
C20 C24 H24A 111.0 . . ?
C23 C24 H24B 111.0 . . ?
C20 C24 H24B 111.0 . . ?
H24A C24 H24B 109.0 . . ?
O9 Cl2 O8 110.8(3) . . ?
O9 Cl2 O7 109.7(2) . . ?
O8 Cl2 O7 109.1(2) . . ?
O9 Cl2 O10 109.6(3) . . ?
O8 Cl2 O10 109.0(2) . . ?
O7 Cl2 O10 108.7(2) . . ?
O4B Cl1 O6B 110.5(7) . . ?
O4B Cl1 O3 107.9(6) . . ?
O6A Cl1 O3 113.1(5) . . ?
O6B Cl1 O3 109.1(4) . . ?
O4B Cl1 O5B 116.8(8) . . ?
O6B Cl1 O5B 108.8(6) . . ?
O3 Cl1 O5B 103.3(5) . . ?
O6A Cl1 O4A 110.1(6) . . ?
O3 Cl1 O4A 113.4(3) . . ?
O6A Cl1 O5A 108.0(7) . . ?
O3 Cl1 O5A 110.0(5) . . ?
O4A Cl1 O5A 101.4(5) . . ?
C6 C5A C4 102.7(6) . . ?
C6 C5A H5A1 111.2 . . ?
C4 C5A H5A1 111.2 . . ?
C6 C5A H5A2 111.2 . . ?
C4 C5A H5A2 111.2 . . ?
H5A1 C5A H5A2 109.1 . . ?
C14 C18A C17 101.7(8) . . ?
C14 C18A H18A 111.4 . . ?
C17 C18A H18A 111.4 . . ?
C14 C18A H18B 111.4 . . ?
C17 C18A H18B 111.4 . . ?
H18A C18A H18B 109.3 . . ?
C4 C5B C6 103.2(8) . . ?
C4 C5B H5B1 111.1 . . ?
C6 C5B H5B1 111.1 . . ?
C4 C5B H5B2 111.1 . . ?
C6 C5B H5B2 111.1 . . ?
H5B1 C5B H5B2 109.1 . . ?
C17 C18B C14 100.8(7) . . ?
C17 C18B H18C 111.6 . . ?
C14 C18B H18C 111.6 . . ?
C17 C18B H18D 111.6 . . ?
C14 C18B H18D 111.6 . . ?
H18C C18B H18D 109.4 . . ?

loop_
_geom_bond_atom_site_label_1
_geom_bond_atom_site_label_2
_geom_bond_distance
_geom_bond_site_symmetry_2
_geom_bond_publ_flag
Zn1 O1 2.103(3) . ?
Zn1 O1 2.103(3) 2_676 ?
Zn1 N8 2.129(4) . ?
Zn1 N8 2.129(4) 2_676 ?
Zn1 N4 2.203(3) . ?
Zn1 N4 2.203(3) 2_676 ?
O1 H1C 0.90(7) . ?
O1 H1B 0.62(6) . ?
N1 C1 1.332(5) . ?
N1 N2 1.349(5) . ?
N1 C2 1.476(6) . ?
N2 N3 1.296(5) . ?
N3 N4 1.362(5) . ?
N4 C1 1.320(6) . ?
N5 C7 1.318(6) . ?
N5 N6 1.352(5) . ?
N5 C8 1.498(6) . ?
N6 N7 1.293(5) . ?
N7 N8 1.366(5) . ?
N8 C7 1.323(6) . ?
C1 H1A 0.9500 . ?
C2 C3 1.527(6) . ?
C2 C6 1.534(7) . ?
C2 H2A 1.0000 . ?
C3 C4 1.525(7) . ?
C3 H3A 0.9900 . ?
C3 H3B 0.9900 . ?
C4 C5B 1.498(14) . ?
C4 C5A 1.626(11) . ?
C4 H4A 0.9900 . ?
C4 H4B 0.9900 . ?
C6 C5A 1.483(11) . ?
C6 C5B 1.602(14) . ?
C6 H6A 0.9900 . ?
C6 H6B 0.9900 . ?
C7 H7 0.9500 . ?
C8 C9 1.501(8) . ?
C8 C12 1.518(10) . ?
C8 H8 1.0000 . ?
C9 C10 1.523(13) . ?
C9 H9A 0.9900 . ?
C9 H9B 0.9900 . ?
C10 C11 1.377(19) . ?
C10 H10A 0.9900 . ?
C10 H10B 0.9900 . ?
C11 C12 1.481(17) . ?
C11 H11A 0.9900 . ?
C11 H11B 0.9900 . ?
C12 H12A 0.9900 . ?
C12 H12B 0.9900 . ?
Zn2 N16 2.109(4) . ?
Zn2 N16 2.109(4) 2_666 ?
Zn2 O2 2.118(3) . ?
Zn2 O2 2.118(3) 2_666 ?
Zn2 N12 2.219(4) 2_666 ?
Zn2 N12 2.219(4) . ?
O2 H2B 0.96(6) . ?
O2 H2C 0.70(5) . ?
N9 C13 1.332(6) . ?
N9 N10 1.343(5) . ?
N9 C14 1.485(6) . ?
N10 N11 1.294(5) . ?
N11 N12 1.360(5) . ?
N12 C13 1.320(6) . ?
N13 C19 1.322(6) . ?
N13 N14 1.361(5) . ?
N13 C20 1.494(7) . ?
N14 N15 1.287(5) . ?
N15 N16 1.375(5) . ?
N16 C19 1.315(6) . ?
C13 H13 0.9500 . ?
C14 C18A 1.468(12) . ?
C14 C15 1.518(7) . ?
C14 C18B 1.641(11) . ?
C14 H14 1.0000 . ?
C15 C16 1.503(8) . ?
C15 H15A 0.9900 . ?
C15 H15B 0.9900 . ?
C16 C17 1.466(10) . ?
C16 H16A 0.9900 . ?
C16 H16B 0.9900 . ?
C17 C18B 1.431(13) . ?
C17 C18A 1.587(15) . ?
C17 H17A 0.9900 . ?
C17 H17B 0.9900 . ?
C19 H19 0.9500 . ?
C20 C21 1.500(8) . ?
C20 C24 1.582(8) . ?
C20 H20 1.0000 . ?
C21 C22 1.464(8) . ?
C21 H21A 0.9900 . ?
C21 H21B 0.9900 . ?
C22 C23 1.544(7) . ?
C22 H22A 0.9900 . ?
C22 H22B 0.9900 . ?
C23 C24 1.521(7) . ?
C23 H23A 0.9900 . ?
C23 H23B 0.9900 . ?
C24 H24A 0.9900 . ?
C24 H24B 0.9900 . ?
Cl2 O9 1.412(4) . ?
Cl2 O8 1.432(4) . ?
Cl2 O7 1.453(4) . ?
Cl2 O10 1.461(4) . ?
Cl1 O4B 1.376(15) . ?
Cl1 O6A 1.399(13) . ?
Cl1 O6B 1.419(9) . ?
Cl1 O3 1.423(4) . ?
Cl1 O5B 1.440(11) . ?
Cl1 O4A 1.458(6) . ?
Cl1 O5A 1.491(11) . ?
C5A H5A1 0.9900 . ?
C5A H5A2 0.9900 . ?
C18A H18A 0.9900 . ?
C18A H18B 0.9900 . ?
C5B H5B1 0.9900 . ?
C5B H5B2 0.9900 . ?
C18B H18C 0.9900 . ?
C18B H18D 0.9900 . ?

loop_
_geom_contact_atom_site_label_1
_geom_contact_atom_site_label_2
_geom_contact_distance
_geom_contact_site_symmetry_1
_geom_contact_site_symmetry_2
_geom_contact_publ_flag
? ? ? ? ? ?

loop_
_geom_hbond_atom_site_label_D
_geom_hbond_atom_site_label_H
_geom_hbond_atom_site_label_A
_geom_hbond_distance_DH
_geom_hbond_distance_HA
_geom_hbond_distance_DA
_geom_hbond_angle_DHA
_geom_hbond_site_symmetry_A
? ? ? ? ? ? ? ?

loop_
_geom_torsion_atom_site_label_1
_geom_torsion_atom_site_label_2
_geom_torsion_atom_site_label_3
_geom_torsion_atom_site_label_4
_geom_torsion
_geom_torsion_site_symmetry_1
_geom_torsion_site_symmetry_2
_geom_torsion_site_symmetry_3
_geom_torsion_site_symmetry_4
_geom_torsion_publ_flag
C1 N1 N2 N3 0.8(5) . . . . ?
C2 N1 N2 N3 -178.5(4) . . . . ?
N1 N2 N3 N4 -1.0(5) . . . . ?
N2 N3 N4 C1 0.8(5) . . . . ?
N2 N3 N4 Zn1 -175.0(3) . . . . ?
C7 N5 N6 N7 -0.4(5) . . . . ?
C8 N5 N6 N7 178.8(4) . . . . ?
N5 N6 N7 N8 0.9(5) . . . . ?
N6 N7 N8 C7 -1.1(5) . . . . ?
N6 N7 N8 Zn1 172.8(3) . . . . ?
N3 N4 C1 N1 -0.2(5) . . . . ?
Zn1 N4 C1 N1 175.6(3) . . . . ?
N2 N1 C1 N4 -0.3(5) . . . . ?
C2 N1 C1 N4 178.9(4) . . . . ?
C1 N1 C2 C3 -9.8(7) . . . . ?
N2 N1 C2 C3 169.3(4) . . . . ?
C1 N1 C2 C6 105.8(5) . . . . ?
N2 N1 C2 C6 -75.1(5) . . . . ?
N1 C2 C3 C4 90.1(5) . . . . ?
C6 C2 C3 C4 -29.7(5) . . . . ?
C2 C3 C4 C5B 6.1(8) . . . . ?
C2 C3 C4 C5A 42.7(6) . . . . ?
N1 C2 C6 C5A -117.4(6) . . . . ?
C3 C2 C6 C5A 2.4(6) . . . . ?
N1 C2 C6 C5B -79.4(7) . . . . ?
C3 C2 C6 C5B 40.4(7) . . . . ?
N6 N5 C7 N8 -0.4(5) . . . . ?
C8 N5 C7 N8 -179.4(4) . . . . ?
N7 N8 C7 N5 0.9(5) . . . . ?
Zn1 N8 C7 N5 -171.5(3) . . . . ?
C7 N5 C8 C9 -141.6(5) . . . . ?
N6 N5 C8 C9 39.4(6) . . . . ?
C7 N5 C8 C12 105.3(7) . . . . ?
N6 N5 C8 C12 -73.7(7) . . . . ?
N5 C8 C9 C10 -95.4(6) . . . . ?
C12 C8 C9 C10 23.0(7) . . . . ?
C8 C9 C10 C11 -1.3(10) . . . . ?
C9 C10 C11 C12 -21.9(11) . . . . ?
C10 C11 C12 C8 36.6(10) . . . . ?
N5 C8 C12 C11 82.8(7) . . . . ?
C9 C8 C12 C11 -36.4(8) . . . . ?
C13 N9 N10 N11 0.3(5) . . . . ?
C14 N9 N10 N11 179.4(4) . . . . ?
N9 N10 N11 N12 0.6(5) . . . . ?
N10 N11 N12 C13 -1.2(5) . . . . ?
N10 N11 N12 Zn2 168.7(3) . . . . ?
C19 N13 N14 N15 -0.8(5) . . . . ?
C20 N13 N14 N15 176.4(4) . . . . ?
N13 N14 N15 N16 0.6(5) . . . . ?
N14 N15 N16 C19 -0.2(5) . . . . ?
N14 N15 N16 Zn2 177.1(3) . . . . ?
N11 N12 C13 N9 1.3(5) . . . . ?
Zn2 N12 C13 N9 -168.4(3) . . . . ?
N10 N9 C13 N12 -1.1(5) . . . . ?
C14 N9 C13 N12 179.9(4) . . . . ?
C13 N9 C14 C18A -4.5(10) . . . . ?
N10 N9 C14 C18A 176.6(7) . . . . ?
C13 N9 C14 C15 -133.6(5) . . . . ?
N10 N9 C14 C15 47.5(6) . . . . ?
C13 N9 C14 C18B -26.5(8) . . . . ?
N10 N9 C14 C18B 154.6(5) . . . . ?
C18A C14 C15 C16 11.2(9) . . . . ?
N9 C14 C15 C16 141.4(5) . . . . ?
C18B C14 C15 C16 27.4(7) . . . . ?
C14 C15 C16 C17 -1.7(9) . . . . ?
C15 C16 C17 C18B -29.7(10) . . . . ?
C15 C16 C17 C18A -7.5(11) . . . . ?
N15 N16 C19 N13 -0.3(5) . . . . ?
Zn2 N16 C19 N13 -177.3(3) . . . . ?
N14 N13 C19 N16 0.7(5) . . . . ?
C20 N13 C19 N16 -176.4(5) . . . . ?
C19 N13 C20 C21 -107.9(6) . . . . ?
N14 N13 C20 C21 75.4(6) . . . . ?
C19 N13 C20 C24 136.5(5) . . . . ?
N14 N13 C20 C24 -40.2(7) . . . . ?
N13 C20 C21 C22 -83.3(5) . . . . ?
C24 C20 C21 C22 36.6(6) . . . . ?
C20 C21 C22 C23 -33.0(6) . . . . ?
C21 C22 C23 C24 16.3(6) . . . . ?
C22 C23 C24 C20 6.1(6) . . . . ?
N13 C20 C24 C23 92.3(5) . . . . ?
C21 C20 C24 C23 -25.9(6) . . . . ?
C2 C6 C5A C4 23.7(7) . . . . ?
C3 C4 C5A C6 -40.4(7) . . . . ?
N9 C14 C18A C17 -144.0(7) . . . . ?
C15 C14 C18A C17 -14.9(11) . . . . ?
C16 C17 C18A C14 13.7(12) . . . . ?
C3 C4 C5B C6 18.7(10) . . . . ?
C2 C6 C5B C4 -36.2(9) . . . . ?
C16 C17 C18B C14 46.2(9) . . . . ?
N9 C14 C18B C17 -162.3(7) . . . . ?
C15 C14 C18B C17 -45.6(8) . . . . ?
